data_4080154
loop_
_publ_author_name
'Huo, Ping'
'Liu, Wanyun'
'He, Xiaohui'
'Wang, Hongming'
'Chen, Yiwang'

_publ_section_title
;
 Nickel(II) Complexes with Three-Dimensional Geometry \a-Diimine Ligands:
 Synthesis and Catalytic Activity toward Copolymerization of Norbornene
;
_journal_issue 8
_journal_name_full Organometallics
_journal_page_first 2291
_journal_paper_doi 10.1021/om300883h
_journal_volume 32
_journal_year 2013
_chemical_formula_moiety 'C32 H28 N2'
_chemical_formula_sum 'C32 H28 N2'
_chemical_formula_weight 440.56
_chemical_name_systematic
; 
 ? 
;
_space_group_IT_number 2
_symmetry_cell_setting triclinic
_symmetry_space_group_name_Hall '-P 1'
_symmetry_space_group_name_H-M 'P -1'
_atom_sites_solution_hydrogens geom
_atom_sites_solution_primary direct
_atom_sites_solution_secondary difmap
_audit_creation_method SHELXL-97
_cell_angle_alpha 91.1350(10)
_cell_angle_beta 94.7680(10)
_cell_angle_gamma 110.5760(10)
_cell_formula_units_Z 2
_cell_length_a 9.5840(9)
_cell_length_b 11.3082(11)
_cell_length_c 12.4037(12)
_cell_measurement_reflns_used 3597
_cell_measurement_temperature 296(2)
_cell_measurement_theta_max 27.91
_cell_measurement_theta_min 2.41
_cell_volume 1252.4(2)
_computing_cell_refinement 'Bruker SAINT'
_computing_data_collection 'Bruker APEX2'
_computing_data_reduction 'Bruker SAINT'
_computing_molecular_graphics 'Bruker SHELXTL'
_computing_publication_material 'Bruker SHELXTL'
_computing_structure_refinement 'SHELXL-97 (Sheldrick, 2008)'
_computing_structure_solution 'SHELXS-97 (Sheldrick, 2008)'
_diffrn_ambient_temperature 296(2)
_diffrn_measured_fraction_theta_full 0.991
_diffrn_measured_fraction_theta_max 0.991
_diffrn_measurement_device_type 'Bruker APEX-II CCD'
_diffrn_measurement_method '\f and \w scans'
_diffrn_radiation_monochromator graphite
_diffrn_radiation_source 'fine-focus sealed tube'
_diffrn_radiation_type MoK\a
_diffrn_radiation_wavelength 0.71073
_diffrn_reflns_av_R_equivalents 0.0152
_diffrn_reflns_av_sigmaI/netI 0.0231
_diffrn_reflns_limit_h_max 11
_diffrn_reflns_limit_h_min -11
_diffrn_reflns_limit_k_max 13
_diffrn_reflns_limit_k_min -13
_diffrn_reflns_limit_l_max 15
_diffrn_reflns_limit_l_min -15
_diffrn_reflns_number 9700
_diffrn_reflns_theta_full 25.50
_diffrn_reflns_theta_max 25.50
_diffrn_reflns_theta_min 2.41
_exptl_absorpt_coefficient_mu 0.068
_exptl_absorpt_correction_T_max 0.9852
_exptl_absorpt_correction_T_min 0.9813
_exptl_absorpt_correction_type multi-scan
_exptl_absorpt_process_details sadabs
_exptl_crystal_colour yellow
_exptl_crystal_density_diffrn 1.168
_exptl_crystal_density_method 'not measured'
_exptl_crystal_description block
_exptl_crystal_F_000 468
_exptl_crystal_size_max 0.28
_exptl_crystal_size_mid 0.25
_exptl_crystal_size_min 0.22
_refine_diff_density_max 0.142
_refine_diff_density_min -0.159
_refine_diff_density_rms 0.028
_refine_ls_extinction_method none
_refine_ls_goodness_of_fit_ref 1.012
_refine_ls_hydrogen_treatment constr
_refine_ls_matrix_type full
_refine_ls_number_parameters 311
_refine_ls_number_reflns 4622
_refine_ls_number_restraints 0
_refine_ls_restrained_S_all 1.012
_refine_ls_R_factor_all 0.0607
_refine_ls_R_factor_gt 0.0413
_refine_ls_shift/su_max 0.000
_refine_ls_shift/su_mean 0.000
_refine_ls_structure_factor_coef Fsqd
_refine_ls_weighting_details 'calc w=1/[\s^2^(Fo^2^)+(0.0514P)^2^+0.2385P] where P=(Fo^2^+2Fc^2^)/3'
_refine_ls_weighting_scheme calc
_refine_ls_wR_factor_gt 0.1021
_refine_ls_wR_factor_ref 0.1157
_reflns_number_gt 3441
_reflns_number_total 4622
_reflns_threshold_expression >2sigma(I)
_cod_data_source_file om300883h_si_002.cif
_cod_data_source_block L1
_cod_depositor_comments
;
The following automatic conversions were performed:

'_symmetry_cell_setting' value 'Triclinic' changed to 'triclinic'
according to /home/saulius/struct/CIF-dictionaries/cif_core.dic
dictionary named 'cif_core.dic' version 2.4.2 from 2011-04-26.

Automatic conversion script
Id: cif_fix_values 1891 2012-01-12 08:04:46Z andrius 
;
_cod_original_sg_symbol_H-M P-1
_cod_database_code 4080154

loop_
_symmetry_equiv_pos_as_xyz
'x, y, z'
'-x, -y, -z'

loop_
_atom_site_label
_atom_site_type_symbol
_atom_site_fract_x
_atom_site_fract_y
_atom_site_fract_z
_atom_site_U_iso_or_equiv
_atom_site_adp_type
_atom_site_occupancy
_atom_site_symmetry_multiplicity
_atom_site_calc_flag
_atom_site_refinement_flags
C1 C 0.2550(2) 0.41473(16) -0.06472(13) 0.0607(4) Uani 1 1 d .
H4 H 0.2127 0.4643 -0.1050 0.073 Uiso 1 1 calc R
C2 C 0.3322(2) 0.34928(19) -0.11380(16) 0.0766(6) Uani 1 1 d .
H3 H 0.3422 0.3551 -0.1876 0.092 Uiso 1 1 calc R
C3 C 0.3943(2) 0.27543(19) -0.05446(17) 0.0780(6) Uani 1 1 d .
H2 H 0.4455 0.2316 -0.0887 0.094 Uiso 1 1 calc R
C4 C 0.38156(19) 0.26571(16) 0.05522(15) 0.0612(5) Uani 1 1 d .
H1 H 0.4237 0.2157 0.0950 0.073 Uiso 1 1 calc R
C5 C 0.30539(16) 0.33122(13) 0.10506(12) 0.0448(3) Uani 1 1 d .
C6 C 0.24182(16) 0.40551(14) 0.04483(12) 0.0462(4) Uani 1 1 d .
C7 C 0.16214(16) 0.47074(13) 0.11215(12) 0.0455(4) Uani 1 1 d .
H10 H 0.1200 0.5242 0.0693 0.055 Uiso 1 1 calc R
C8 C 0.27133(16) 0.54394(13) 0.20633(12) 0.0449(3) Uani 1 1 d .
C9 C 0.33678(16) 0.47043(14) 0.26614(12) 0.0441(3) Uani 1 1 d .
C10 C 0.28211(15) 0.33322(13) 0.22433(12) 0.0428(3) Uani 1 1 d .
H7 H 0.3302 0.2829 0.2660 0.051 Uiso 1 1 calc R
C11 C 0.30641(19) 0.67013(15) 0.23767(14) 0.0572(4) Uani 1 1 d .
H11 H 0.2621 0.7194 0.1990 0.069 Uiso 1 1 calc R
C12 C 0.4079(2) 0.72214(17) 0.32690(15) 0.0675(5) Uani 1 1 d .
H12 H 0.4323 0.8070 0.3479 0.081 Uiso 1 1 calc R
C13 C 0.4732(2) 0.64954(18) 0.38497(14) 0.0649(5) Uani 1 1 d .
H13 H 0.5416 0.6858 0.4447 0.078 Uiso 1 1 calc R
C14 C 0.43785(17) 0.52321(16) 0.35524(12) 0.0540(4) Uani 1 1 d .
H14 H 0.4817 0.4742 0.3949 0.065 Uiso 1 1 calc R
C15 C 0.04302(16) 0.36621(13) 0.16412(11) 0.0408(3) Uani 1 1 d .
C16 C 0.11220(15) 0.28556(13) 0.22925(11) 0.0399(3) Uani 1 1 d .
C17 C -0.21029(16) 0.26778(15) 0.20093(12) 0.0470(4) Uani 1 1 d .
C18 C -0.2531(2) 0.3029(2) 0.29743(14) 0.0676(5) Uani 1 1 d .
C19 C -0.3799(3) 0.2164(3) 0.3385(2) 0.0962(8) Uani 1 1 d .
H19 H -0.4118 0.2375 0.4025 0.115 Uiso 1 1 calc R
C20 C -0.4565(3) 0.1024(3) 0.2860(3) 0.1068(10) Uani 1 1 d .
H20 H -0.5389 0.0459 0.3151 0.128 Uiso 1 1 calc R
C21 C -0.4136(2) 0.0704(2) 0.1915(2) 0.0922(7) Uani 1 1 d .
H21 H -0.4674 -0.0080 0.1567 0.111 Uiso 1 1 calc R
C22 C -0.29096(18) 0.15242(16) 0.14564(15) 0.0608(5) Uani 1 1 d .
C23 C 0.09986(15) 0.11989(14) 0.34240(13) 0.0483(4) Uani 1 1 d .
C24 C 0.14774(17) 0.15642(15) 0.45101(14) 0.0563(4) Uani 1 1 d .
C25 C 0.2014(2) 0.0778(2) 0.51338(17) 0.0732(6) Uani 1 1 d .
H27 H 0.2342 0.1003 0.5861 0.088 Uiso 1 1 calc R
C26 C 0.2067(2) -0.0320(2) 0.4691(2) 0.0842(7) Uani 1 1 d .
H28 H 0.2445 -0.0828 0.5116 0.101 Uiso 1 1 calc R
C27 C 0.1567(2) -0.06771(19) 0.3627(2) 0.0770(6) Uani 1 1 d .
H29 H 0.1600 -0.1432 0.3340 0.092 Uiso 1 1 calc R
C28 C 0.10118(19) 0.00673(16) 0.29666(15) 0.0612(5) Uani 1 1 d .
C29 C -0.1660(3) 0.4277(3) 0.35424(18) 0.1075(9) Uani 1 1 d .
H24A H -0.0637 0.4343 0.3702 0.161 Uiso 1 1 calc R
H24B H -0.2082 0.4350 0.4205 0.161 Uiso 1 1 calc R
H24C H -0.1700 0.4943 0.3086 0.161 Uiso 1 1 calc R
C30 C -0.2441(3) 0.1185(2) 0.04076(17) 0.0922(7) Uani 1 1 d .
H23A H -0.2504 0.1780 -0.0118 0.138 Uiso 1 1 calc R
H23B H -0.3090 0.0350 0.0152 0.138 Uiso 1 1 calc R
H23C H -0.1429 0.1206 0.0517 0.138 Uiso 1 1 calc R
C31 C 0.1363(2) 0.27442(18) 0.49975(16) 0.0736(5) Uani 1 1 d .
H32A H 0.2042 0.3468 0.4687 0.110 Uiso 1 1 calc R
H32B H 0.1615 0.2790 0.5766 0.110 Uiso 1 1 calc R
H32C H 0.0358 0.2731 0.4851 0.110 Uiso 1 1 calc R
C32 C 0.0421(3) -0.0327(2) 0.18096(19) 0.0952(7) Uani 1 1 d .
H31A H -0.0591 -0.0349 0.1697 0.143 Uiso 1 1 calc R
H31B H 0.0445 -0.1152 0.1645 0.143 Uiso 1 1 calc R
H31C H 0.1031 0.0268 0.1345 0.143 Uiso 1 1 calc R
N1 N -0.09241(13) 0.35876(11) 0.15206(9) 0.0454(3) Uani 1 1 d .
N2 N 0.03286(13) 0.19320(11) 0.27886(10) 0.0481(3) Uani 1 1 d .

loop_
_atom_site_aniso_label
_atom_site_aniso_U_11
_atom_site_aniso_U_22
_atom_site_aniso_U_33
_atom_site_aniso_U_23
_atom_site_aniso_U_13
_atom_site_aniso_U_12
C1 0.0692(11) 0.0568(10) 0.0531(10) 0.0160(8) 0.0114(8) 0.0169(9)
C2 0.0972(15) 0.0720(13) 0.0598(11) 0.0136(10) 0.0320(11) 0.0231(12)
C3 0.0908(14) 0.0675(12) 0.0869(14) 0.0118(10) 0.0471(12) 0.0328(11)
C4 0.0597(10) 0.0513(10) 0.0807(12) 0.0171(8) 0.0273(9) 0.0246(8)
C5 0.0385(8) 0.0395(8) 0.0559(9) 0.0115(6) 0.0109(6) 0.0114(6)
C6 0.0439(8) 0.0408(8) 0.0513(9) 0.0107(6) 0.0070(7) 0.0108(7)
C7 0.0448(8) 0.0420(8) 0.0531(9) 0.0161(7) 0.0035(7) 0.0191(7)
C8 0.0411(8) 0.0420(8) 0.0521(8) 0.0114(7) 0.0101(7) 0.0139(6)
C9 0.0371(8) 0.0452(8) 0.0486(8) 0.0116(6) 0.0090(6) 0.0114(6)
C10 0.0369(8) 0.0429(8) 0.0521(8) 0.0161(6) 0.0051(6) 0.0175(6)
C11 0.0615(10) 0.0458(9) 0.0675(11) 0.0108(8) 0.0171(8) 0.0201(8)
C12 0.0723(12) 0.0491(10) 0.0720(12) -0.0051(9) 0.0163(10) 0.0089(9)
C13 0.0566(10) 0.0649(11) 0.0577(10) -0.0020(9) 0.0062(8) 0.0023(9)
C14 0.0425(8) 0.0614(10) 0.0514(9) 0.0132(8) 0.0057(7) 0.0093(8)
C15 0.0403(8) 0.0404(8) 0.0436(8) 0.0052(6) 0.0021(6) 0.0169(6)
C16 0.0371(7) 0.0384(8) 0.0454(8) 0.0066(6) 0.0033(6) 0.0147(6)
C17 0.0381(8) 0.0587(10) 0.0523(9) 0.0161(7) 0.0044(7) 0.0267(7)
C18 0.0749(12) 0.0920(14) 0.0620(11) 0.0209(10) 0.0185(9) 0.0583(11)
C19 0.0990(18) 0.147(2) 0.0905(16) 0.0639(17) 0.0508(14) 0.0907(18)
C20 0.0635(15) 0.126(2) 0.150(3) 0.077(2) 0.0391(16) 0.0468(16)
C21 0.0515(12) 0.0755(14) 0.137(2) 0.0395(14) -0.0128(13) 0.0095(10)
C22 0.0434(9) 0.0584(10) 0.0754(12) 0.0135(9) -0.0095(8) 0.0145(8)
C23 0.0331(7) 0.0458(9) 0.0688(10) 0.0264(7) 0.0149(7) 0.0140(6)
C24 0.0389(8) 0.0549(10) 0.0675(11) 0.0254(8) 0.0065(7) 0.0055(7)
C25 0.0507(10) 0.0748(13) 0.0835(13) 0.0406(11) 0.0005(9) 0.0085(9)
C26 0.0516(11) 0.0792(15) 0.128(2) 0.0624(14) 0.0159(12) 0.0257(10)
C27 0.0647(12) 0.0610(12) 0.1219(18) 0.0382(12) 0.0360(12) 0.0350(10)
C28 0.0561(10) 0.0522(10) 0.0833(12) 0.0237(9) 0.0264(9) 0.0237(8)
C29 0.160(2) 0.123(2) 0.0709(14) -0.0129(13) 0.0097(15) 0.090(2)
C30 0.1066(18) 0.0802(14) 0.0777(14) -0.0187(11) -0.0231(12) 0.0263(13)
C31 0.0749(13) 0.0636(12) 0.0704(12) 0.0111(9) 0.0078(10) 0.0094(10)
C32 0.128(2) 0.0697(13) 0.0962(17) 0.0047(12) 0.0311(14) 0.0413(14)
N1 0.0419(7) 0.0481(7) 0.0494(7) 0.0066(6) 0.0025(5) 0.0201(6)
N2 0.0386(7) 0.0450(7) 0.0619(8) 0.0175(6) 0.0068(6) 0.0151(6)

loop_
_atom_type_symbol
_atom_type_description
_atom_type_scat_dispersion_real
_atom_type_scat_dispersion_imag
_atom_type_scat_source
C C 0.0033 0.0016 'International Tables Vol C Tables 4.2.6.8 and 6.1.1.4'
H H 0.0000 0.0000 'International Tables Vol C Tables 4.2.6.8 and 6.1.1.4'
N N 0.0061 0.0033 'International Tables Vol C Tables 4.2.6.8 and 6.1.1.4'

loop_
_geom_angle_atom_site_label_1
_geom_angle_atom_site_label_2
_geom_angle_atom_site_label_3
_geom_angle
C6 C1 C2 118.95(17)
C6 C1 H4 120.5
C2 C1 H4 120.5
C3 C2 C1 120.61(17)
C3 C2 H3 119.7
C1 C2 H3 119.7
C2 C3 C4 120.79(17)
C2 C3 H2 119.6
C4 C3 H2 119.6
C3 C4 C5 119.02(17)
C3 C4 H1 120.5
C5 C4 H1 120.5
C4 C5 C6 120.17(15)
C4 C5 C10 126.32(14)
C6 C5 C10 113.51(12)
C1 C6 C5 120.46(15)
C1 C6 C7 126.26(14)
C5 C6 C7 113.29(13)
C8 C7 C6 107.96(12)
C8 C7 C15 104.60(11)
C6 C7 C15 106.26(11)
C8 C7 H10 112.5
C6 C7 H10 112.5
C15 C7 H10 112.5
C11 C8 C9 119.72(15)
C11 C8 C7 126.85(14)
C9 C8 C7 113.41(12)
C14 C9 C8 120.40(14)
C14 C9 C10 126.25(14)
C8 C9 C10 113.33(13)
C5 C10 C9 107.79(11)
C5 C10 C16 105.73(11)
C9 C10 C16 104.94(11)
C5 C10 H7 112.6
C9 C10 H7 112.6
C16 C10 H7 112.6
C12 C11 C8 119.43(16)
C12 C11 H11 120.3
C8 C11 H11 120.3
C13 C12 C11 120.60(16)
C13 C12 H12 119.7
C11 C12 H12 119.7
C12 C13 C14 120.51(16)
C12 C13 H13 119.7
C14 C13 H13 119.7
C9 C14 C13 119.32(16)
C9 C14 H14 120.3
C13 C14 H14 120.3
N1 C15 C16 129.03(13)
N1 C15 C7 120.01(13)
C16 C15 C7 110.92(11)
N2 C16 C15 121.23(12)
N2 C16 C10 128.06(13)
C15 C16 C10 110.71(11)
C22 C17 C18 121.50(16)
C22 C17 N1 119.62(14)
C18 C17 N1 118.44(15)
C17 C18 C19 117.6(2)
C17 C18 C29 120.45(19)
C19 C18 C29 122.0(2)
C20 C19 C18 121.0(2)
C20 C19 H19 119.5
C18 C19 H19 119.5
C21 C20 C19 120.5(2)
C21 C20 H20 119.7
C19 C20 H20 119.7
C20 C21 C22 121.4(2)
C20 C21 H21 119.3
C22 C21 H21 119.3
C21 C22 C17 118.03(19)
C21 C22 C30 121.7(2)
C17 C22 C30 120.29(16)
C24 C23 C28 121.83(15)
C24 C23 N2 119.17(14)
C28 C23 N2 118.67(15)
C25 C24 C23 118.03(17)
C25 C24 C31 121.22(18)
C23 C24 C31 120.72(15)
C26 C25 C24 120.9(2)
C26 C25 H27 119.6
C24 C25 H27 119.6
C27 C26 C25 120.41(18)
C27 C26 H28 119.8
C25 C26 H28 119.8
C26 C27 C28 121.27(19)
C26 C27 H29 119.4
C28 C27 H29 119.4
C27 C28 C23 117.59(19)
C27 C28 C32 121.92(18)
C23 C28 C32 120.48(16)
C18 C29 H24A 109.5
C18 C29 H24B 109.5
H24A C29 H24B 109.5
C18 C29 H24C 109.5
H24A C29 H24C 109.5
H24B C29 H24C 109.5
C22 C30 H23A 109.5
C22 C30 H23B 109.5
H23A C30 H23B 109.5
C22 C30 H23C 109.5
H23A C30 H23C 109.5
H23B C30 H23C 109.5
C24 C31 H32A 109.5
C24 C31 H32B 109.5
H32A C31 H32B 109.5
C24 C31 H32C 109.5
H32A C31 H32C 109.5
H32B C31 H32C 109.5
C28 C32 H31A 109.5
C28 C32 H31B 109.5
H31A C32 H31B 109.5
C28 C32 H31C 109.5
H31A C32 H31C 109.5
H31B C32 H31C 109.5
C15 N1 C17 124.05(12)
C16 N2 C23 120.72(12)

loop_
_geom_bond_atom_site_label_1
_geom_bond_atom_site_label_2
_geom_bond_distance
C1 C6 1.378(2)
C1 C2 1.381(3)
C1 H4 0.9300
C2 C3 1.377(3)
C2 H3 0.9300
C3 C4 1.379(3)
C3 H2 0.9300
C4 C5 1.379(2)
C4 H1 0.9300
C5 C6 1.394(2)
C5 C10 1.515(2)
C6 C7 1.517(2)
C7 C8 1.515(2)
C7 C15 1.5232(19)
C7 H10 0.9800
C8 C11 1.386(2)
C8 C9 1.396(2)
C9 C14 1.380(2)
C9 C10 1.517(2)
C10 C16 1.5319(19)
C10 H7 0.9800
C11 C12 1.382(2)
C11 H11 0.9300
C12 C13 1.376(3)
C12 H12 0.9300
C13 C14 1.382(2)
C13 H13 0.9300
C14 H14 0.9300
C15 N1 1.2667(18)
C15 C16 1.5129(19)
C16 N2 1.2621(17)
C17 C22 1.392(2)
C17 C18 1.391(2)
C17 N1 1.4225(19)
C18 C19 1.408(3)
C18 C29 1.490(3)
C19 C20 1.358(4)
C19 H19 0.9300
C20 C21 1.357(4)
C20 H20 0.9300
C21 C22 1.389(3)
C21 H21 0.9300
C22 C30 1.497(3)
C23 C24 1.392(2)
C23 C28 1.394(2)
C23 N2 1.4270(18)
C24 C25 1.391(2)
C24 C31 1.497(3)
C25 C26 1.367(3)
C25 H27 0.9300
C26 C27 1.368(3)
C26 H28 0.9300
C27 C28 1.391(3)
C27 H29 0.9300
C28 C32 1.497(3)
C29 H24A 0.9600
C29 H24B 0.9600
C29 H24C 0.9600
C30 H23A 0.9600
C30 H23B 0.9600
C30 H23C 0.9600
C31 H32A 0.9600
C31 H32B 0.9600
C31 H32C 0.9600
C32 H31A 0.9600
C32 H31B 0.9600
C32 H31C 0.9600

loop_
_geom_torsion_atom_site_label_1
_geom_torsion_atom_site_label_2
_geom_torsion_atom_site_label_3
_geom_torsion_atom_site_label_4
_geom_torsion
C6 C1 C2 C3 0.3(3)
C1 C2 C3 C4 -0.3(3)
C2 C3 C4 C5 0.0(3)
C3 C4 C5 C6 0.3(2)
C3 C4 C5 C10 -179.12(16)
C2 C1 C6 C5 0.0(2)
C2 C1 C6 C7 179.74(16)
C4 C5 C6 C1 -0.3(2)
C10 C5 C6 C1 179.19(14)
C4 C5 C6 C7 179.91(14)
C10 C5 C6 C7 -0.58(17)
C1 C6 C7 C8 -125.84(16)
C5 C6 C7 C8 53.91(16)
C1 C6 C7 C15 122.40(16)
C5 C6 C7 C15 -57.85(15)
C6 C7 C8 C11 128.66(15)
C15 C7 C8 C11 -118.47(16)
C6 C7 C8 C9 -53.05(16)
C15 C7 C8 C9 59.82(15)
C11 C8 C9 C14 -1.0(2)
C7 C8 C9 C14 -179.40(13)
C11 C8 C9 C10 177.58(13)
C7 C8 C9 C10 -0.84(17)
C4 C5 C10 C9 126.23(16)
C6 C5 C10 C9 -53.25(15)
C4 C5 C10 C16 -121.95(16)
C6 C5 C10 C16 58.57(15)
C14 C9 C10 C5 -127.47(15)
C8 C9 C10 C5 54.07(15)
C14 C9 C10 C16 120.18(15)
C8 C9 C10 C16 -58.28(15)
C9 C8 C11 C12 1.1(2)
C7 C8 C11 C12 179.25(15)
C8 C11 C12 C13 -0.4(3)
C11 C12 C13 C14 -0.3(3)
C8 C9 C14 C13 0.3(2)
C10 C9 C14 C13 -178.09(14)
C12 C13 C14 C9 0.4(2)
C8 C7 C15 N1 120.20(14)
C6 C7 C15 N1 -125.72(14)
C8 C7 C15 C16 -57.77(14)
C6 C7 C15 C16 56.30(14)
N1 C15 C16 N2 2.4(2)
C7 C15 C16 N2 -179.83(13)
N1 C15 C16 C10 -177.43(14)
C7 C15 C16 C10 0.32(15)
C5 C10 C16 N2 123.32(16)
C9 C10 C16 N2 -122.87(15)
C5 C10 C16 C15 -56.83(14)
C9 C10 C16 C15 56.98(14)
C22 C17 C18 C19 1.1(2)
N1 C17 C18 C19 173.44(14)
C22 C17 C18 C29 -179.15(17)
N1 C17 C18 C29 -6.8(2)
C17 C18 C19 C20 0.6(3)
C29 C18 C19 C20 -179.1(2)
C18 C19 C20 C21 -1.2(4)
C19 C20 C21 C22 0.0(3)
C20 C21 C22 C17 1.6(3)
C20 C21 C22 C30 -179.2(2)
C18 C17 C22 C21 -2.2(2)
N1 C17 C22 C21 -174.43(14)
C18 C17 C22 C30 178.67(16)
N1 C17 C22 C30 6.4(2)
C28 C23 C24 C25 1.6(2)
N2 C23 C24 C25 174.87(13)
C28 C23 C24 C31 -176.18(15)
N2 C23 C24 C31 -2.9(2)
C23 C24 C25 C26 -0.1(2)
C31 C24 C25 C26 177.71(17)
C24 C25 C26 C27 -1.1(3)
C25 C26 C27 C28 0.7(3)
C26 C27 C28 C23 0.7(3)
C26 C27 C28 C32 -178.26(19)
C24 C23 C28 C27 -1.9(2)
N2 C23 C28 C27 -175.22(14)
C24 C23 C28 C32 177.08(16)
N2 C23 C28 C32 3.8(2)
C16 C15 N1 C17 0.2(2)
C7 C15 N1 C17 -177.39(13)
C22 C17 N1 C15 -90.98(18)
C18 C17 N1 C15 96.53(17)
C15 C16 N2 C23 -178.31(13)
C10 C16 N2 C23 1.5(2)
C24 C23 N2 C16 88.90(17)
C28 C23 N2 C16 -97.65(17)
